data_2224523
loop_
_publ_author_name
'Keng, Thy Chun'
'Lo, Kong Mun'
'Ng, Seik Weng'

_publ_section_title Dichloridobis(4-chlorobenzyl)(4,4'-dimethyl-2,2'-bipyridine-\k^2^<i>N</i>,<i>N</i>')tin(IV)
_journal_coeditor_code XU2682
_journal_issue 12
_journal_name_full 'Acta Crystallographica Section E'
_journal_page_first m1676
_journal_paper_doi 10.1107/S1600536809049381
_journal_volume 65
_journal_year 2009
_chemical_formula_iupac '[Sn (C7 H6 Cl)2 Cl2 (C12 H12 N2)]'
_chemical_formula_moiety 'C26 H24 Cl4 N2 Sn'
_chemical_formula_sum 'C26 H24 Cl4 N2 Sn'
_chemical_formula_weight 624.96
_chemical_name_systematic
;
Dichloridobis(4-chlorobenzyl)(4,4'-dimethyl-2,2'-bipyridine-
\k^2^<i>N</i>,<i>N</i>')tin(IV)
;
_space_group_IT_number 14
_symmetry_cell_setting monoclinic
_symmetry_space_group_name_Hall '-P 2yn'
_symmetry_space_group_name_H-M 'P 1 21/n 1'
_atom_sites_solution_hydrogens geom
_atom_sites_solution_primary direct
_atom_sites_solution_secondary difmap
_audit_creation_method SHELXL-97
_cell_angle_alpha 90.00
_cell_angle_beta 101.9182(9)
_cell_angle_gamma 90.00
_cell_formula_units_Z 4
_cell_length_a 11.4035(6)
_cell_length_b 14.6804(8)
_cell_length_c 16.9270(9)
_cell_measurement_reflns_used 6177
_cell_measurement_temperature 293(2)
_cell_measurement_theta_max 28.3
_cell_measurement_theta_min 2.4
_cell_volume 2772.6(3)
_computing_cell_refinement 'SAINT (Bruker, 2008)'
_computing_data_collection 'APEX2 (Bruker, 2008)'
_computing_data_reduction 'SAINT (Bruker, 2008)'
_computing_molecular_graphics 'X-SEED (Barbour, 2001)'
_computing_publication_material 'publCIF (Westrip, 2009)'
_computing_structure_refinement 'SHELXL97 (Sheldrick, 2008)'
_computing_structure_solution 'SHELXS97 (Sheldrick, 2008)'
_diffrn_ambient_temperature 293(2)
_diffrn_measured_fraction_theta_full 0.986
_diffrn_measured_fraction_theta_max 0.986
_diffrn_measurement_device_type 'Bruker SMART APEX diffractometer'
_diffrn_measurement_method '\w scans'
_diffrn_radiation_monochromator graphite
_diffrn_radiation_source 'fine-focus sealed tube'
_diffrn_radiation_type MoK\a
_diffrn_radiation_wavelength 0.71073
_diffrn_reflns_av_R_equivalents 0.0171
_diffrn_reflns_av_sigmaI/netI 0.0211
_diffrn_reflns_limit_h_max 14
_diffrn_reflns_limit_h_min -14
_diffrn_reflns_limit_k_max 18
_diffrn_reflns_limit_k_min -19
_diffrn_reflns_limit_l_max 17
_diffrn_reflns_limit_l_min -21
_diffrn_reflns_number 15766
_diffrn_reflns_theta_full 27.50
_diffrn_reflns_theta_max 27.50
_diffrn_reflns_theta_min 1.85
_diffrn_standards_decay_% 0
_diffrn_standards_interval_count 0
_diffrn_standards_interval_time 0
_diffrn_standards_number 0
_exptl_absorpt_coefficient_mu 1.324
_exptl_absorpt_correction_T_max 0.7777
_exptl_absorpt_correction_T_min 0.6922
_exptl_absorpt_correction_type multi-scan
_exptl_absorpt_process_details '(SADABS; Sheldrick, 1996)'
_exptl_crystal_colour 'pale yellow'
_exptl_crystal_density_diffrn 1.497
_exptl_crystal_density_method 'not measured'
_exptl_crystal_description Block
_exptl_crystal_F_000 1248
_exptl_crystal_size_max 0.30
_exptl_crystal_size_mid 0.28
_exptl_crystal_size_min 0.20
_refine_diff_density_max 0.782
_refine_diff_density_min -0.494
_refine_ls_extinction_method none
_refine_ls_goodness_of_fit_ref 1.001
_refine_ls_hydrogen_treatment constr
_refine_ls_matrix_type full
_refine_ls_number_parameters 300
_refine_ls_number_reflns 6263
_refine_ls_number_restraints 0
_refine_ls_restrained_S_all 1.001
_refine_ls_R_factor_all 0.0440
_refine_ls_R_factor_gt 0.0309
_refine_ls_shift/su_max 0.001
_refine_ls_shift/su_mean 0.000
_refine_ls_structure_factor_coef Fsqd
_refine_ls_weighting_details 'calc w=1/[\s^2^(Fo^2^)+(0.0523P)^2^+1.1119P] where P=(Fo^2^+2Fc^2^)/3'
_refine_ls_weighting_scheme calc
_refine_ls_wR_factor_gt 0.0831
_refine_ls_wR_factor_ref 0.0946
_reflns_number_gt 4883
_reflns_number_total 6263
_reflns_threshold_expression I>2\s(I)
_cod_data_source_file xu2682.cif
_cod_data_source_block I
_cod_depositor_comments
;
The following automatic conversions were performed:
'_symmetry_cell_setting' value 'Monoclinic' changed to 'monoclinic'
according to '/home/saulius/struct/CIF-dictionaries/cif_core.dic'
dictionary named 'cif_core.dic' version 2.4.1 from
2010-06-29.

'_exptl_absorpt_correction_type' value 'Multi-scan' changed
to 'multi-scan' according to
'/home/saulius/struct/CIF-dictionaries/cif_core.dic' dictionary named
'cif_core.dic' version 2.4.1 from 2010-06-29.

Automatic conversion script
Id: cif_fix_enum 1527 2010-12-29 10:47:43Z saulius 

The following automatic conversions were performed:

'_symmetry_cell_setting' value 'Monoclinic' changed to 'monoclinic'
according to /home/saulius/struct/CIF-dictionaries/cif_core.dic
dictionary named 'cif_core.dic' version 2.4.1 from
2010-06-29.

'_exptl_absorpt_correction_type' value 'Multi-scan'
changed to 'multi-scan' according to
/home/saulius/struct/CIF-dictionaries/cif_core.dic dictionary named
'cif_core.dic' version 2.4.1 from 2010-06-29.

Automatic conversion script
Id: cif_fix_values 1715 2011-07-08 13:25:40Z adriana 
;
_cod_original_sg_symbol_H-M 'P 21/n'
_cod_database_code 2224523
_cod_database_fobs_code 2224523

loop_
_symmetry_equiv_pos_as_xyz
'x, y, z'
'x+1/2, -y+1/2, z+1/2'
'-x, -y, -z'
'-x-1/2, y-1/2, -z-1/2'

loop_
_atom_site_type_symbol
_atom_site_label
_atom_site_fract_x
_atom_site_fract_y
_atom_site_fract_z
_atom_site_U_iso_or_equiv
_atom_site_adp_type
_atom_site_calc_flag
_atom_site_refinement_flags
_atom_site_occupancy
_atom_site_disorder_assembly
_atom_site_disorder_group
Sn Sn1 0.278374(15) 0.231209(14) 0.536683(11) 0.05372(8) Uani d . 1 . .
Cl Cl1 0.06174(7) 0.19394(9) 0.52457(7) 0.0993(3) Uani d . 1 . .
Cl Cl2 0.28579(8) 0.31620(8) 0.40783(5) 0.0894(3) Uani d . 1 . .
Cl Cl3 0.35723(13) -0.23372(9) 0.67467(9) 0.1119(4) Uani d . 1 . .
Cl Cl4 0.68248(17) 0.53534(12) 0.79043(9) 0.1696(8) Uani d . 1 . .
N N1 0.4862(2) 0.24492(17) 0.57811(15) 0.0558(5) Uani d . 1 . .
N N2 0.34094(19) 0.16803(15) 0.66356(12) 0.0513(5) Uani d . 1 . .
C C1 0.3049(3) 0.1063(2) 0.47620(17) 0.0686(8) Uani d . 1 . .
H H1A 0.2382 0.0985 0.4309 0.082 Uiso calc R 1 . .
H H1B 0.3768 0.1127 0.4545 0.082 Uiso calc R 1 . .
C C2 0.3163(3) 0.0226(2) 0.52556(17) 0.0606(7) Uani d . 1 . .
C C3 0.2208(3) -0.0357(2) 0.5251(2) 0.0721(8) Uani d . 1 . .
H H3 0.1468 -0.0219 0.4926 0.087 Uiso calc R 1 . .
C C4 0.2322(3) -0.1133(3) 0.5713(2) 0.0788(9) Uani d . 1 . .
H H4 0.1670 -0.1518 0.5696 0.095 Uiso calc R 1 . .
C C5 0.3412(3) -0.1333(2) 0.6199(2) 0.0726(8) Uani d . 1 . .
C C6 0.4370(3) -0.0777(2) 0.62247(19) 0.0680(8) Uani d . 1 . .
H H6 0.5105 -0.0920 0.6555 0.082 Uiso calc R 1 . .
C C7 0.4249(3) -0.0004(2) 0.57607(18) 0.0639(7) Uani d . 1 . .
H H7 0.4907 0.0377 0.5784 0.077 Uiso calc R 1 . .
C C8 0.2463(3) 0.3566(2) 0.5963(2) 0.0728(8) Uani d . 1 . .
H H8A 0.2064 0.3988 0.5553 0.087 Uiso calc R 1 . .
H H8B 0.1911 0.3434 0.6313 0.087 Uiso calc R 1 . .
C C9 0.3519(3) 0.4035(2) 0.64484(19) 0.0664(8) Uani d . 1 . .
C C10 0.3852(3) 0.3904(2) 0.7278(2) 0.0735(8) Uani d . 1 . .
H H10 0.3389 0.3529 0.7535 0.088 Uiso calc R 1 . .
C C11 0.4853(4) 0.4318(3) 0.7727(2) 0.0858(11) Uani d . 1 . .
H H11 0.5059 0.4230 0.8282 0.103 Uiso calc R 1 . .
C C12 0.5538(4) 0.4856(3) 0.7352(2) 0.0943(12) Uani d . 1 . .
C C13 0.5227(4) 0.5011(3) 0.6537(2) 0.0985(13) Uani d . 1 . .
H H13 0.5691 0.5394 0.6288 0.118 Uiso calc R 1 . .
C C14 0.4235(4) 0.4599(2) 0.6093(2) 0.0797(9) Uani d . 1 . .
H H14 0.4035 0.4699 0.5539 0.096 Uiso calc R 1 . .
C C15 0.5562(3) 0.2800(2) 0.5314(2) 0.0705(9) Uani d . 1 . .
H H15 0.5227 0.2934 0.4778 0.085 Uiso calc R 1 . .
C C16 0.6750(3) 0.2967(3) 0.5597(2) 0.0813(10) Uani d . 1 . .
H H16 0.7213 0.3205 0.5254 0.098 Uiso calc R 1 . .
C C17 0.7262(3) 0.2785(3) 0.6385(3) 0.0825(10) Uani d . 1 . .
C C18 0.6537(3) 0.2412(2) 0.6866(2) 0.0689(8) Uani d . 1 . .
H H18 0.6858 0.2277 0.7404 0.083 Uiso calc R 1 . .
C C19 0.5348(2) 0.22410(18) 0.65515(16) 0.0516(6) Uani d . 1 . .
C C20 0.8561(4) 0.2981(5) 0.6727(3) 0.139(2) Uani d . 1 . .
H H20A 0.8984 0.3037 0.6295 0.209 Uiso calc R 1 . .
H H20B 0.8899 0.2492 0.7077 0.209 Uiso calc R 1 . .
H H20C 0.8629 0.3540 0.7028 0.209 Uiso calc R 1 . .
C C21 0.4549(2) 0.17973(18) 0.70150(15) 0.0528(6) Uani d . 1 . .
C C22 0.4934(3) 0.1484(2) 0.77971(18) 0.0733(9) Uani d . 1 . .
H H22 0.5725 0.1579 0.8060 0.088 Uiso calc R 1 . .
C C23 0.4162(4) 0.1035(3) 0.81914(19) 0.0831(10) Uani d . 1 . .
C C24 0.3023(3) 0.0899(2) 0.7781(2) 0.0772(9) Uani d . 1 . .
H H24 0.2483 0.0580 0.8019 0.093 Uiso calc R 1 . .
C C25 0.2669(3) 0.1234(2) 0.70125(18) 0.0632(7) Uani d . 1 . .
H H25 0.1879 0.1147 0.6744 0.076 Uiso calc R 1 . .
C C26 0.4588(5) 0.0702(4) 0.9050(2) 0.138(2) Uani d . 1 . .
H H26A 0.4559 0.0049 0.9060 0.206 Uiso calc R 1 . .
H H26B 0.4079 0.0946 0.9385 0.206 Uiso calc R 1 . .
H H26C 0.5397 0.0902 0.9249 0.206 Uiso calc R 1 . .

loop_
_atom_site_aniso_label
_atom_site_aniso_U_11
_atom_site_aniso_U_22
_atom_site_aniso_U_33
_atom_site_aniso_U_12
_atom_site_aniso_U_13
_atom_site_aniso_U_23
Sn1 0.04228(11) 0.06803(14) 0.04599(12) 0.00021(8) -0.00217(8) 0.00089(8)
Cl1 0.0438(4) 0.1234(8) 0.1241(8) -0.0074(4) 0.0018(4) -0.0088(7)
Cl2 0.0821(6) 0.1201(8) 0.0552(5) -0.0123(5) -0.0105(4) 0.0282(5)
Cl3 0.1097(9) 0.1036(8) 0.1256(10) -0.0010(6) 0.0316(8) 0.0320(7)
Cl4 0.2037(16) 0.1603(14) 0.1127(10) -0.1049(13) -0.0418(10) 0.0234(9)
N1 0.0450(12) 0.0726(15) 0.0471(13) -0.0018(10) 0.0032(10) 0.0021(10)
N2 0.0498(11) 0.0597(13) 0.0425(11) -0.0029(9) 0.0052(9) -0.0037(10)
C1 0.0699(18) 0.087(2) 0.0462(15) 0.0005(16) 0.0043(13) -0.0122(15)
C2 0.0583(15) 0.0721(19) 0.0503(15) 0.0011(13) 0.0084(12) -0.0151(13)
C3 0.0534(17) 0.088(2) 0.0686(19) -0.0050(15) -0.0018(14) -0.0151(18)
C4 0.0645(19) 0.085(2) 0.086(2) -0.0156(17) 0.0133(17) -0.012(2)
C5 0.074(2) 0.076(2) 0.071(2) -0.0009(16) 0.0231(16) -0.0028(17)
C6 0.0580(17) 0.082(2) 0.0625(18) 0.0071(15) 0.0097(14) -0.0047(16)
C7 0.0520(15) 0.079(2) 0.0605(17) -0.0022(13) 0.0127(13) -0.0135(15)
C8 0.0664(18) 0.072(2) 0.077(2) 0.0131(15) 0.0066(16) -0.0032(17)
C9 0.078(2) 0.0556(16) 0.0646(18) 0.0083(14) 0.0125(15) -0.0035(14)
C10 0.094(2) 0.0649(19) 0.0637(19) 0.0016(17) 0.0216(17) -0.0017(15)
C11 0.123(3) 0.074(2) 0.0553(18) -0.008(2) 0.0051(19) 0.0007(16)
C12 0.123(3) 0.076(2) 0.073(2) -0.032(2) -0.005(2) 0.0002(19)
C13 0.133(4) 0.079(2) 0.079(2) -0.038(2) 0.012(2) 0.009(2)
C14 0.104(3) 0.069(2) 0.0620(19) -0.0090(19) 0.0083(18) 0.0058(16)
C15 0.0569(17) 0.100(3) 0.0549(17) -0.0075(15) 0.0106(14) 0.0061(16)
C16 0.0580(18) 0.111(3) 0.079(2) -0.0180(18) 0.0228(17) -0.002(2)
C17 0.0478(17) 0.110(3) 0.085(3) -0.0116(16) 0.0041(16) -0.013(2)
C18 0.0496(16) 0.091(2) 0.0591(18) -0.0032(14) -0.0051(13) -0.0041(16)
C19 0.0464(13) 0.0581(15) 0.0456(14) 0.0008(11) -0.0012(11) -0.0047(11)
C20 0.054(2) 0.222(6) 0.133(4) -0.037(3) -0.001(2) -0.004(4)
C21 0.0567(14) 0.0535(15) 0.0434(13) -0.0033(11) -0.0006(11) -0.0032(11)
C22 0.080(2) 0.076(2) 0.0520(17) -0.0178(16) -0.0151(14) 0.0107(15)
C23 0.112(3) 0.079(2) 0.0510(17) -0.026(2) -0.0015(18) 0.0113(16)
C24 0.101(3) 0.074(2) 0.0589(18) -0.0274(18) 0.0211(18) -0.0006(16)
C25 0.0643(17) 0.0681(18) 0.0575(17) -0.0124(14) 0.0131(13) -0.0064(14)
C26 0.184(5) 0.145(5) 0.066(2) -0.062(4) -0.016(3) 0.040(3)

loop_
_atom_type_symbol
_atom_type_description
_atom_type_scat_dispersion_real
_atom_type_scat_dispersion_imag
_atom_type_scat_source
C C 0.0033 0.0016 'International Tables Vol C Tables 4.2.6.8 and 6.1.1.4'
H H 0.0000 0.0000 'International Tables Vol C Tables 4.2.6.8 and 6.1.1.4'
N N 0.0061 0.0033 'International Tables Vol C Tables 4.2.6.8 and 6.1.1.4'
Cl Cl 0.1484 0.1585 'International Tables Vol C Tables 4.2.6.8 and 6.1.1.4'
Sn Sn -0.6537 1.4246 'International Tables Vol C Tables 4.2.6.8 and 6.1.1.4'

loop_
_geom_angle_atom_site_label_1
_geom_angle_atom_site_label_2
_geom_angle_atom_site_label_3
_geom_angle_site_symmetry_1
_geom_angle_site_symmetry_3
_geom_angle
_geom_angle_publ_flag
C1 Sn1 C8 . . 178.42(12) ?
C1 Sn1 N2 . . 93.06(10) ?
C8 Sn1 N2 . . 87.58(11) ?
C1 Sn1 N1 . . 88.99(11) ?
C8 Sn1 N1 . . 92.59(11) ?
N2 Sn1 N1 . . 69.92(8) ?
C1 Sn1 Cl1 . . 90.48(9) ?
C8 Sn1 Cl1 . . 88.01(9) ?
N2 Sn1 Cl1 . . 95.66(6) ?
N1 Sn1 Cl1 . . 165.52(7) ?
C1 Sn1 Cl2 . . 88.68(9) ?
C8 Sn1 Cl2 . . 91.21(10) ?
N2 Sn1 Cl2 . . 160.01(6) ?
N1 Sn1 Cl2 . . 90.22(6) ?
Cl1 Sn1 Cl2 . . 104.24(4) ?
C19 N1 C15 . . 119.0(3) ?
C19 N1 Sn1 . . 117.50(18) ?
C15 N1 Sn1 . . 123.2(2) ?
C25 N2 C21 . . 118.9(2) ?
C25 N2 Sn1 . . 122.54(19) ?
C21 N2 Sn1 . . 118.53(17) ?
C2 C1 Sn1 . . 116.38(19) ?
C2 C1 H1A . . 108.2 ?
Sn1 C1 H1A . . 108.2 ?
C2 C1 H1B . . 108.2 ?
Sn1 C1 H1B . . 108.2 ?
H1A C1 H1B . . 107.3 ?
C3 C2 C7 . . 116.8(3) ?
C3 C2 C1 . . 122.4(3) ?
C7 C2 C1 . . 120.8(3) ?
C4 C3 C2 . . 122.0(3) ?
C4 C3 H3 . . 119.0 ?
C2 C3 H3 . . 119.0 ?
C3 C4 C5 . . 119.1(3) ?
C3 C4 H4 . . 120.4 ?
C5 C4 H4 . . 120.4 ?
C6 C5 C4 . . 120.9(3) ?
C6 C5 Cl3 . . 120.0(3) ?
C4 C5 Cl3 . . 119.1(3) ?
C5 C6 C7 . . 119.6(3) ?
C5 C6 H6 . . 120.2 ?
C7 C6 H6 . . 120.2 ?
C6 C7 C2 . . 121.6(3) ?
C6 C7 H7 . . 119.2 ?
C2 C7 H7 . . 119.2 ?
C9 C8 Sn1 . . 117.3(2) ?
C9 C8 H8A . . 108.0 ?
Sn1 C8 H8A . . 108.0 ?
C9 C8 H8B . . 108.0 ?
Sn1 C8 H8B . . 108.0 ?
H8A C8 H8B . . 107.2 ?
C10 C9 C14 . . 117.3(3) ?
C10 C9 C8 . . 121.2(3) ?
C14 C9 C8 . . 121.4(3) ?
C11 C10 C9 . . 121.3(3) ?
C11 C10 H10 . . 119.4 ?
C9 C10 H10 . . 119.4 ?
C12 C11 C10 . . 119.4(3) ?
C12 C11 H11 . . 120.3 ?
C10 C11 H11 . . 120.3 ?
C11 C12 C13 . . 120.9(4) ?
C11 C12 Cl4 . . 119.9(3) ?
C13 C12 Cl4 . . 119.2(3) ?
C14 C13 C12 . . 119.5(4) ?
C14 C13 H13 . . 120.2 ?
C12 C13 H13 . . 120.2 ?
C13 C14 C9 . . 121.5(3) ?
C13 C14 H14 . . 119.2 ?
C9 C14 H14 . . 119.2 ?
N1 C15 C16 . . 122.2(3) ?
N1 C15 H15 . . 118.9 ?
C16 C15 H15 . . 118.9 ?
C15 C16 C17 . . 120.1(3) ?
C15 C16 H16 . . 120.0 ?
C17 C16 H16 . . 120.0 ?
C16 C17 C18 . . 117.6(3) ?
C16 C17 C20 . . 121.8(4) ?
C18 C17 C20 . . 120.5(4) ?
C19 C18 C17 . . 120.3(3) ?
C19 C18 H18 . . 119.9 ?
C17 C18 H18 . . 119.9 ?
N1 C19 C18 . . 120.8(3) ?
N1 C19 C21 . . 116.2(2) ?
C18 C19 C21 . . 123.0(3) ?
C17 C20 H20A . . 109.5 ?
C17 C20 H20B . . 109.5 ?
H20A C20 H20B . . 109.5 ?
C17 C20 H20C . . 109.5 ?
H20A C20 H20C . . 109.5 ?
H20B C20 H20C . . 109.5 ?
N2 C21 C22 . . 120.1(3) ?
N2 C21 C19 . . 116.6(2) ?
C22 C21 C19 . . 123.2(3) ?
C23 C22 C21 . . 120.9(3) ?
C23 C22 H22 . . 119.5 ?
C21 C22 H22 . . 119.5 ?
C24 C23 C22 . . 117.5(3) ?
C24 C23 C26 . . 121.9(4) ?
C22 C23 C26 . . 120.6(4) ?
C23 C24 C25 . . 119.8(3) ?
C23 C24 H24 . . 120.1 ?
C25 C24 H24 . . 120.1 ?
N2 C25 C24 . . 122.7(3) ?
N2 C25 H25 . . 118.7 ?
C24 C25 H25 . . 118.7 ?
C23 C26 H26A . . 109.5 ?
C23 C26 H26B . . 109.5 ?
H26A C26 H26B . . 109.5 ?
C23 C26 H26C . . 109.5 ?
H26A C26 H26C . . 109.5 ?
H26B C26 H26C . . 109.5 ?

loop_
_geom_bond_atom_site_label_1
_geom_bond_atom_site_label_2
_geom_bond_site_symmetry_2
_geom_bond_distance
_geom_bond_publ_flag
Sn1 C1 . 2.151(3) ?
Sn1 C8 . 2.166(3) ?
Sn1 N2 . 2.313(2) ?
Sn1 N1 . 2.337(2) ?
Sn1 Cl1 . 2.4970(9) ?
Sn1 Cl2 . 2.5293(8) ?
Cl3 C5 . 1.731(4) ?
Cl4 C12 . 1.730(4) ?
N1 C19 . 1.343(4) ?
N1 C15 . 1.337(4) ?
N2 C25 . 1.331(4) ?
N2 C21 . 1.336(3) ?
C1 C2 . 1.476(5) ?
C1 H1A . 0.9700 ?
C1 H1B . 0.9700 ?
C2 C3 . 1.384(4) ?
C2 C7 . 1.394(4) ?
C3 C4 . 1.372(5) ?
C3 H3 . 0.9300 ?
C4 C5 . 1.374(5) ?
C4 H4 . 0.9300 ?
C5 C6 . 1.358(5) ?
C6 C7 . 1.371(5) ?
C6 H6 . 0.9300 ?
C7 H7 . 0.9300 ?
C8 C9 . 1.480(5) ?
C8 H8A . 0.9700 ?
C8 H8B . 0.9700 ?
C9 C10 . 1.391(5) ?
C9 C14 . 1.385(5) ?
C10 C11 . 1.375(5) ?
C10 H10 . 0.9300 ?
C11 C12 . 1.357(5) ?
C11 H11 . 0.9300 ?
C12 C13 . 1.371(5) ?
C13 C14 . 1.363(5) ?
C13 H13 . 0.9300 ?
C14 H14 . 0.9300 ?
C15 C16 . 1.363(5) ?
C15 H15 . 0.9300 ?
C16 C17 . 1.366(5) ?
C16 H16 . 0.9300 ?
C17 C18 . 1.388(5) ?
C17 C20 . 1.502(5) ?
C18 C19 . 1.374(4) ?
C18 H18 . 0.9300 ?
C19 C21 . 1.472(4) ?
C20 H20A . 0.9600 ?
C20 H20B . 0.9600 ?
C20 H20C . 0.9600 ?
C21 C22 . 1.384(4) ?
C22 C23 . 1.378(5) ?
C22 H22 . 0.9300 ?
C23 C24 . 1.356(5) ?
C23 C26 . 1.515(5) ?
C24 C25 . 1.371(4) ?
C24 H24 . 0.9300 ?
C25 H25 . 0.9300 ?
C26 H26A . 0.9600 ?
C26 H26B . 0.9600 ?
C26 H26C . 0.9600 ?

loop_
_geom_torsion_atom_site_label_1
_geom_torsion_atom_site_label_2
_geom_torsion_atom_site_label_3
_geom_torsion_atom_site_label_4
_geom_torsion_site_symmetry_1
_geom_torsion_site_symmetry_2
_geom_torsion_site_symmetry_3
_geom_torsion_site_symmetry_4
_geom_torsion
_geom_torsion_publ_flag
C1 Sn1 N1 C15 . . . . 82.9(3) ?
N2 Sn1 N1 C15 . . . . 176.5(3) ?
Cl1 Sn1 N1 C15 . . . . 170.9(2) ?
Cl2 Sn1 N1 C15 . . . . -5.8(3) ?
C1 Sn1 N1 C19 . . . . -103.4(2) ?
C8 Sn1 N1 C19 . . . . 76.7(2) ?
N2 Sn1 N1 C19 . . . . -9.79(19) ?
Cl1 Sn1 N1 C19 . . . . -15.4(4) ?
Cl2 Sn1 N1 C19 . . . . 167.9(2) ?
C1 Sn1 N2 C25 . . . . -86.3(2) ?
C8 Sn1 N2 C25 . . . . 92.2(2) ?
N1 Sn1 N2 C25 . . . . -174.1(2) ?
Cl1 Sn1 N2 C25 . . . . 4.5(2) ?
Cl2 Sn1 N2 C25 . . . . 179.13(18) ?
C1 Sn1 N2 C21 . . . . 96.2(2) ?
C8 Sn1 N2 C21 . . . . -85.3(2) ?
N1 Sn1 N2 C21 . . . . 8.36(19) ?
Cl1 Sn1 N2 C21 . . . . -173.05(19) ?
Cl2 Sn1 N2 C21 . . . . 1.6(3) ?
C8 Sn1 C1 C2 . . . . -97(5) ?
N2 Sn1 C1 C2 . . . . 16.6(2) ?
N1 Sn1 C1 C2 . . . . 86.5(2) ?
Cl1 Sn1 C1 C2 . . . . -79.0(2) ?
Cl2 Sn1 C1 C2 . . . . 176.7(2) ?
Sn1 C1 C2 C3 . . . . 97.9(3) ?
Sn1 C1 C2 C7 . . . . -81.2(3) ?
C7 C2 C3 C4 . . . . -0.8(5) ?
C1 C2 C3 C4 . . . . -179.9(3) ?
C2 C3 C4 C5 . . . . 0.6(5) ?
C3 C4 C5 C6 . . . . -0.3(5) ?
C3 C4 C5 Cl3 . . . . -177.1(3) ?
C4 C5 C6 C7 . . . . 0.3(5) ?
Cl3 C5 C6 C7 . . . . 177.0(2) ?
C5 C6 C7 C2 . . . . -0.5(5) ?
C3 C2 C7 C6 . . . . 0.7(4) ?
C1 C2 C7 C6 . . . . 179.9(3) ?
N2 Sn1 C8 C9 . . . . 65.4(3) ?
N1 Sn1 C8 C9 . . . . -4.4(3) ?
Cl1 Sn1 C8 C9 . . . . 161.1(3) ?
Cl2 Sn1 C8 C9 . . . . -94.6(3) ?
Sn1 C8 C9 C14 . . . . 82.1(4) ?
Sn1 C8 C9 C10 . . . . -95.9(3) ?
C14 C9 C10 C11 . . . . -0.1(5) ?
C8 C9 C10 C11 . . . . 178.0(3) ?
C9 C10 C11 C12 . . . . -0.8(6) ?
C10 C11 C12 C13 . . . . 1.7(7) ?
C10 C11 C12 Cl4 . . . . -178.0(3) ?
C11 C12 C13 C14 . . . . -1.8(7) ?
Cl4 C12 C13 C14 . . . . 178.0(4) ?
C12 C13 C14 C9 . . . . 0.9(7) ?
C10 C9 C14 C13 . . . . 0.0(6) ?
C8 C9 C14 C13 . . . . -178.1(4) ?
C19 N1 C15 C16 . . . . -1.1(5) ?
Sn1 N1 C15 C16 . . . . 172.5(3) ?
N1 C15 C16 C17 . . . . -0.7(6) ?
C15 C16 C17 C18 . . . . 1.4(6) ?
C15 C16 C17 C20 . . . . -178.4(4) ?
C16 C17 C18 C19 . . . . -0.3(6) ?
C20 C17 C18 C19 . . . . 179.5(4) ?
C15 N1 C19 C18 . . . . 2.2(4) ?
Sn1 N1 C19 C18 . . . . -171.8(2) ?
C15 N1 C19 C21 . . . . -175.8(3) ?
Sn1 N1 C19 C21 . . . . 10.3(3) ?
C17 C18 C19 N1 . . . . -1.5(5) ?
C17 C18 C19 C21 . . . . 176.3(3) ?
C25 N2 C21 C22 . . . . -2.2(4) ?
Sn1 N2 C21 C22 . . . . 175.5(2) ?
C25 N2 C21 C19 . . . . 176.1(2) ?
Sn1 N2 C21 C19 . . . . -6.3(3) ?
N1 C19 C21 N2 . . . . -2.7(4) ?
C18 C19 C21 N2 . . . . 179.4(3) ?
N1 C19 C21 C22 . . . . 175.5(3) ?
C18 C19 C21 C22 . . . . -2.4(5) ?
N2 C21 C22 C23 . . . . 1.2(5) ?
C19 C21 C22 C23 . . . . -176.9(3) ?
C21 C22 C23 C24 . . . . 1.0(6) ?
C21 C22 C23 C26 . . . . -179.4(4) ?
C22 C23 C24 C25 . . . . -2.2(6) ?
C26 C23 C24 C25 . . . . 178.2(4) ?
C21 N2 C25 C24 . . . . 0.9(4) ?
Sn1 N2 C25 C24 . . . . -176.6(2) ?
C23 C24 C25 N2 . . . . 1.4(5) ?
